data_7243588
loop_
_publ_author_name
'Dailey, Maegan'
'Besson, Claire'

_publ_section_title
;
 Selective crystallization of four bis(phthalocyaninato)lanthanoid(iii)
 polymorphs
;
_journal_issue 40
_journal_name_full CrystEngComm
_journal_page_first 7151
_journal_page_last 7161
_journal_paper_doi 10.1039/D1CE00936B
_journal_volume 23
_journal_year 2021
_chemical_formula_moiety 'C64 H32 La N16'
_chemical_formula_sum 'C64 H32 La N16'
_chemical_formula_weight 1163.96
_chemical_name_common bis(phthalocyaninato)-lanthanum
_chemical_name_systematic (phthalocyaninato)-(phthalocyaninato-radical)-lathanum(III)
_space_group_crystal_system tetragonal
_space_group_IT_number 126
_space_group_name_Hall '-P 4a 2bc'
_space_group_name_H-M_alt 'P 4/n n c :2'
_atom_sites_solution_hydrogens geom
_audit_creation_method SHELXL-2018/3
_audit_update_record
;
2021-09-09 deposited with the CCDC.	2021-09-24 downloaded from the CCDC.
;
_cell_angle_alpha 90
_cell_angle_beta 90
_cell_angle_gamma 90
_cell_formula_units_Z 2
_cell_length_a 19.9227(6)
_cell_length_b 19.9227(6)
_cell_length_c 6.3925(4)
_cell_measurement_reflns_used 33945
_cell_measurement_temperature 100(2)
_cell_measurement_theta_max 53.904
_cell_measurement_theta_min 5.784
_cell_volume 2537.27(19)
_computing_cell_refinement 'APEX3 v2019.1-0 (Bruker AXS)'
_computing_data_collection 'Bruker Instrument Service V6.2.132'
_computing_data_reduction 'SAINT V8.40A (Bruker Nano, Inc., 2019)'
_computing_molecular_graphics 'shelXle (C.B. Huebschle, rev 958)'
_computing_structure_refinement 'SHELXL-2018/3 (Sheldrick, 2018)'
_computing_structure_solution 'SHELXT 2014/5 (Sheldrick, 2014)'
_diffrn_ambient_temperature 100(2)
_diffrn_measured_fraction_theta_full 0.999
_diffrn_measured_fraction_theta_max 0.999
_diffrn_measurement_device_type 'Bruker D8 Quest'
_diffrn_measurement_method '\f and \w scans'
_diffrn_radiation_probe x-ray
_diffrn_radiation_type MoK\a
_diffrn_radiation_wavelength 0.71073
_diffrn_reflns_av_R_equivalents 0.1433
_diffrn_reflns_av_unetI/netI 0.0474
_diffrn_reflns_Laue_measured_fraction_full 0.999
_diffrn_reflns_Laue_measured_fraction_max 0.999
_diffrn_reflns_limit_h_max 26
_diffrn_reflns_limit_h_min -26
_diffrn_reflns_limit_k_max 25
_diffrn_reflns_limit_k_min -26
_diffrn_reflns_limit_l_max 8
_diffrn_reflns_limit_l_min -8
_diffrn_reflns_number 30500
_diffrn_reflns_point_group_measured_fraction_full 0.999
_diffrn_reflns_point_group_measured_fraction_max 0.999
_diffrn_reflns_theta_full 25.242
_diffrn_reflns_theta_max 27.889
_diffrn_reflns_theta_min 2.044
_diffrn_source 'fine-focused sealed tube)'
_exptl_absorpt_coefficient_mu 0.904
_exptl_absorpt_correction_T_max 0.7456
_exptl_absorpt_correction_T_min 0.6432
_exptl_absorpt_correction_type multi-scan
_exptl_absorpt_process_details 'SADABS-2016/2 (G. Sheldrick)'
_exptl_crystal_colour blue
_exptl_crystal_density_diffrn 1.524
_exptl_crystal_description rectangle
_exptl_crystal_F_000 1170
_exptl_crystal_size_max 0.243
_exptl_crystal_size_mid 0.090
_exptl_crystal_size_min 0.037
_refine_diff_density_max 4.001
_refine_diff_density_min -0.858
_refine_diff_density_rms 0.217
_refine_ls_extinction_method none
_refine_ls_goodness_of_fit_ref 1.932
_refine_ls_hydrogen_treatment constr
_refine_ls_matrix_type full
_refine_ls_number_parameters 93
_refine_ls_number_reflns 1530
_refine_ls_number_restraints 0
_refine_ls_restrained_S_all 1.932
_refine_ls_R_factor_all 0.0948
_refine_ls_R_factor_gt 0.0803
_refine_ls_shift/su_max 0.001
_refine_ls_shift/su_mean 0.000
_refine_ls_structure_factor_coef Fsqd
_refine_ls_weighting_details 'w=1/[\s^2^(Fo^2^)+(0.1000P)^2^] where P=(Fo^2^+2Fc^2^)/3'
_refine_ls_weighting_scheme calc
_refine_ls_wR_factor_gt 0.2442
_refine_ls_wR_factor_ref 0.2526
_reflns_Friedel_coverage 0.000
_reflns_number_gt 1292
_reflns_number_total 1530
_reflns_threshold_expression 'I > 2\s(I)'
_cod_data_source_file d1ce00936b2.cif
_cod_data_source_block LaPc2_P4nnc
_cod_depositor_comments 'Adding full bibliography for 7243585--7243607.cif.'
_cod_original_cell_volume 2537.3(2)
_cod_original_sg_symbol_H-M 'P 4/n n c'
_cod_database_code 7243588
_shelx_shelxl_version_number 2018/3
_shelx_space_group_comment
;
The symmetry employed for this shelxl refinement is uniquely defined
by the following loop, which should always be used as a source of
symmetry information in preference to the above space-group names.
They are only intended as comments.
;
_shelx_estimated_absorpt_t_min 0.810
_shelx_estimated_absorpt_t_max 0.967

loop_
_space_group_symop_operation_xyz
'x, y, z'
'-x+1/2, -y+1/2, z'
'-y+1/2, x, z'
'y, -x+1/2, z'
'-x+1/2, y, -z+1/2'
'x, -y+1/2, -z+1/2'
'y, x, -z+1/2'
'-y+1/2, -x+1/2, -z+1/2'
'-x, -y, -z'
'x-1/2, y-1/2, -z'
'y-1/2, -x, -z'
'-y, x-1/2, -z'
'x-1/2, -y, z-1/2'
'-x, y-1/2, z-1/2'
'-y, -x, z-1/2'
'y-1/2, x-1/2, z-1/2'

loop_
_atom_site_label
_atom_site_type_symbol
_atom_site_fract_x
_atom_site_fract_y
_atom_site_fract_z
_atom_site_U_iso_or_equiv
_atom_site_adp_type
_atom_site_occupancy
_atom_site_site_symmetry_order
_atom_site_calc_flag
_atom_site_refinement_flags_posn
_atom_site_refinement_flags_adp
_atom_site_refinement_flags_occupancy
_atom_site_disorder_assembly
_atom_site_disorder_group
La1 La 0.750000 0.750000 0.750000 0.0072(3) Uani 1 8 d S T P . .
N1 N 0.8195(4) 0.5956(3) 0.5060(12) 0.0207(14) Uani 1 1 d . . . . .
C1 C 0.7532(5) 0.6002(4) 0.5129(13) 0.0248(17) Uani 1 1 d . . . . .
C2 C 0.7091(5) 0.5415(4) 0.4944(15) 0.0271(19) Uani 1 1 d . . . . .
N2 N 0.7153(3) 0.6575(3) 0.5296(11) 0.0199(14) Uani 1 1 d . . . . .
C3 C 0.7216(6) 0.4739(5) 0.4867(16) 0.033(2) Uani 1 1 d . . . . .
H3 H 0.766190 0.457072 0.490964 0.040 Uiso 1 1 calc R U . . .
C5 C 0.6019(6) 0.4557(5) 0.4667(17) 0.042(3) Uani 1 1 d . . . . .
H5 H 0.565480 0.425091 0.455295 0.051 Uiso 1 1 calc R U . . .
C4 C 0.6676(6) 0.4311(5) 0.4727(18) 0.042(3) Uani 1 1 d . . . . .
H4 H 0.675059 0.384045 0.467023 0.050 Uiso 1 1 calc R U . . .
C7 C 0.6434(5) 0.5667(4) 0.4928(14) 0.0248(18) Uani 1 1 d . . . . .
C8 C 0.6492(5) 0.6395(4) 0.5103(13) 0.0245(18) Uani 1 1 d . . . . .
C6 C 0.5889(5) 0.5245(5) 0.4773(15) 0.033(2) Uani 1 1 d . . . . .
H6 H 0.544341 0.541453 0.473867 0.040 Uiso 1 1 calc R U . . .

loop_
_atom_site_aniso_label
_atom_site_aniso_U_11
_atom_site_aniso_U_22
_atom_site_aniso_U_33
_atom_site_aniso_U_23
_atom_site_aniso_U_13
_atom_site_aniso_U_12
La1 0.0063(4) 0.0063(4) 0.0089(5) 0.000 0.000 0.000
N1 0.028(4) 0.018(3) 0.017(3) 0.002(3) 0.004(3) 0.005(3)
C1 0.031(4) 0.022(4) 0.021(4) 0.001(3) 0.016(5) 0.002(4)
C2 0.042(5) 0.022(4) 0.017(4) -0.005(4) -0.002(4) -0.007(4)
N2 0.019(3) 0.019(3) 0.021(3) -0.001(3) 0.000(3) -0.003(3)
C3 0.052(6) 0.021(4) 0.027(5) -0.002(4) 0.001(5) -0.003(4)
C5 0.062(7) 0.031(5) 0.034(6) -0.005(5) 0.010(5) -0.025(5)
C4 0.069(8) 0.017(4) 0.040(6) -0.002(4) 0.006(6) -0.012(5)
C7 0.033(5) 0.024(4) 0.017(4) 0.001(4) 0.005(4) -0.007(4)
C8 0.027(5) 0.025(4) 0.021(4) -0.007(4) 0.006(4) -0.005(3)
C6 0.043(6) 0.032(5) 0.024(5) -0.003(4) 0.000(4) -0.021(4)

loop_
_atom_type_symbol
_atom_type_description
_atom_type_scat_dispersion_real
_atom_type_scat_dispersion_imag
_atom_type_scat_source
C C 0.0033 0.0016 'International Tables Vol C Tables 4.2.6.8 and 6.1.1.4'
H H 0.0000 0.0000 'International Tables Vol C Tables 4.2.6.8 and 6.1.1.4'
La La -0.2871 2.4523 'International Tables Vol C Tables 4.2.6.8 and 6.1.1.4'
N N 0.0061 0.0033 'International Tables Vol C Tables 4.2.6.8 and 6.1.1.4'

loop_
_geom_angle_atom_site_label_1
_geom_angle_atom_site_label_2
_geom_angle_atom_site_label_3
_geom_angle
_geom_angle_site_symmetry_1
_geom_angle_site_symmetry_3
_geom_angle_publ_flag
N2 La1 N2 70.20(17) 8_666 6_566 ?
N2 La1 N2 146.8(3) 8_666 4_565 ?
N2 La1 N2 84.5(3) 6_566 4_565 ?
N2 La1 N2 108.8(3) 8_666 7_556 ?
N2 La1 N2 70.20(17) 6_566 7_556 ?
N2 La1 N2 80.8(3) 4_565 7_556 ?
N2 La1 N2 84.5(3) 8_666 2_665 ?
N2 La1 N2 80.8(3) 6_566 2_665 ?
N2 La1 N2 70.20(17) 4_565 2_665 ?
N2 La1 N2 140.7(3) 7_556 2_665 ?
N2 La1 N2 70.20(17) 8_666 5_656 ?
N2 La1 N2 108.8(3) 6_566 5_656 ?
N2 La1 N2 140.7(3) 4_565 5_656 ?
N2 La1 N2 70.20(17) 7_556 5_656 ?
N2 La1 N2 146.8(3) 2_665 5_656 ?
N2 La1 N2 80.8(3) 8_666 3_655 ?
N2 La1 N2 140.7(3) 6_566 3_655 ?
N2 La1 N2 108.8(3) 4_565 3_655 ?
N2 La1 N2 146.8(3) 7_556 3_655 ?
N2 La1 N2 70.20(17) 2_665 3_655 ?
N2 La1 N2 84.5(3) 5_656 3_655 ?
N2 La1 N2 140.7(3) 8_666 . ?
N2 La1 N2 146.8(3) 6_566 . ?
N2 La1 N2 70.20(17) 4_565 . ?
N2 La1 N2 84.5(3) 7_556 . ?
N2 La1 N2 108.8(3) 2_665 . ?
N2 La1 N2 80.8(3) 5_656 . ?
N2 La1 N2 70.20(17) 3_655 . ?
C1 N1 C8 123.3(7) . 3_655 ?
N1 C1 N2 127.6(8) . . ?
N1 C1 C2 122.6(8) . . ?
N2 C1 C2 109.8(8) . . ?
C3 C2 C7 121.4(9) . . ?
C3 C2 C1 132.6(9) . . ?
C7 C2 C1 106.0(8) . . ?
C8 N2 C1 107.8(7) . . ?
C8 N2 La1 121.7(5) . . ?
C1 N2 La1 121.4(6) . . ?
C2 C3 C4 118.0(11) . . ?
C2 C3 H3 121.0 . . ?
C4 C3 H3 121.0 . . ?
C6 C5 C4 121.1(9) . . ?
C6 C5 H5 119.5 . . ?
C4 C5 H5 119.5 . . ?
C3 C4 C5 121.1(10) . . ?
C3 C4 H4 119.4 . . ?
C5 C4 H4 119.4 . . ?
C6 C7 C2 121.3(9) . . ?
C6 C7 C8 132.4(9) . . ?
C2 C7 C8 106.3(7) . . ?
N1 C8 N2 127.4(8) 4_565 . ?
N1 C8 C7 122.6(8) 4_565 . ?
N2 C8 C7 110.1(8) . . ?
C7 C6 C5 117.2(10) . . ?
C7 C6 H6 121.4 . . ?
C5 C6 H6 121.4 . . ?

loop_
_geom_bond_atom_site_label_1
_geom_bond_atom_site_label_2
_geom_bond_distance
_geom_bond_site_symmetry_2
_geom_bond_publ_flag
La1 N2 2.420(7) 8_666 ?
La1 N2 2.420(7) 6_566 ?
La1 N2 2.420(7) 4_565 ?
La1 N2 2.420(7) 7_556 ?
La1 N2 2.420(7) 2_665 ?
La1 N2 2.420(7) 5_656 ?
La1 N2 2.420(7) 3_655 ?
La1 N2 2.420(7) . ?
N1 C1 1.325(12) . ?
N1 C8 1.344(12) 3_655 ?
C1 N2 1.373(11) . ?
C1 C2 1.469(12) . ?
C2 C3 1.372(13) . ?
C2 C7 1.401(14) . ?
N2 C8 1.370(10) . ?
C3 C4 1.375(14) . ?
C3 H3 0.9500 . ?
C5 C6 1.396(15) . ?
C5 C4 1.398(18) . ?
C5 H5 0.9500 . ?
C4 H4 0.9500 . ?
C7 C6 1.376(12) . ?
C7 C8 1.461(12) . ?
C6 H6 0.9500 . ?
